data_4038975
loop_
_publ_author_name
'Bonello, R. Owen'
'Pitak, Mateusz B.'
'Coles, Simon J.'
'Hallett, Andrew J.'
'Fallis, Ian A.'
'Pope, Simon J.A.'

_publ_section_title
;
 Synthesis and characterisation of phosphorescent rhenium(I) complexes of
 hydroxy- and methoxy-substituted imidazo[4,5- f ]-1,10-phenanthroline
 ligands
;
_journal_name_full 'Journal of Organometallic Chemistry'
_journal_page_first 39
_journal_page_last 47
_journal_paper_doi 10.1016/j.jorganchem.2017.04.021
_journal_volume 841
_journal_year 2017
_chemical_formula_moiety 'C34 H28 Br N4 O5 Re'
_chemical_formula_sum 'C34 H28 Br N4 O5 Re'
_chemical_formula_weight 838.71
_space_group_crystal_system triclinic
_space_group_IT_number 2
_space_group_name_Hall '-P 1'
_space_group_name_H-M_alt 'P -1'
_atom_sites_solution_hydrogens geom
_cell_angle_alpha 111.784(8)
_cell_angle_beta 110.740(8)
_cell_angle_gamma 97.685(7)
_cell_formula_units_Z 2
_cell_length_a 11.1587(8)
_cell_length_b 13.0479(10)
_cell_length_c 13.1431(10)
_cell_measurement_reflns_used 9075
_cell_measurement_temperature 100(2)
_cell_measurement_theta_max 27.5
_cell_measurement_theta_min 2.3
_cell_volume 1582.4(3)
_computing_cell_refinement 'CrystalClear-SM Expert 3.1 b27 (Rigaku, 2012)'
_computing_data_collection 'CrystalClear-SM Expert 3.1 b27 (Rigaku, 2012)'
_computing_data_reduction 'CrystalClear-SM Expert 3.1 b27 (Rigaku, 2012)'
_computing_molecular_graphics 'Olex2 (Dolomanov et al., 2009)'
_computing_publication_material 'Olex2 (Dolomanov et al., 2009)'
_computing_structure_refinement 'ShelXL (Sheldrick, 2015)'
_computing_structure_solution 'SHELXL-97 (Sheldrick, 2008)'
_diffrn_ambient_temperature 100(2)
_diffrn_detector CCD
_diffrn_detector_area_resol_mean 28.5714
_diffrn_measured_fraction_theta_full 0.989
_diffrn_measurement_device
;
AFC12 (Right): Kappa 3 circle
;
_diffrn_measurement_device_type
;
Rigaku Saturn724+ (2x2 bin mode)
;
_diffrn_measurement_method 'profile data from \w-scans'
_diffrn_measurement_specimen_support MiTeGen
_diffrn_radiation_monochromator Confocal
_diffrn_radiation_type 'Mo K\a'
_diffrn_radiation_wavelength 0.71075
_diffrn_reflns_av_R_equivalents 0.0468
_diffrn_reflns_av_unetI/netI 0.0470
_diffrn_reflns_Laue_measured_fraction_full 0.995
_diffrn_reflns_Laue_measured_fraction_max 0.989
_diffrn_reflns_limit_h_max 13
_diffrn_reflns_limit_h_min -14
_diffrn_reflns_limit_k_max 16
_diffrn_reflns_limit_k_min -16
_diffrn_reflns_limit_l_max 17
_diffrn_reflns_limit_l_min -13
_diffrn_reflns_number 19957
_diffrn_reflns_point_group_measured_fraction_full 0.995
_diffrn_reflns_point_group_measured_fraction_max 0.989
_diffrn_reflns_theta_full 25.242
_diffrn_reflns_theta_max 27.549
_diffrn_reflns_theta_min 2.584
_diffrn_source 'Rotating Anode'
_diffrn_source_current 55.0
_diffrn_source_power 2.5
_diffrn_source_voltage 45.0
_exptl_absorpt_coefficient_mu 5.150
_exptl_absorpt_correction_T_max 0.7475
_exptl_absorpt_correction_T_min 0.3369
_exptl_absorpt_correction_type multi-scan
_exptl_absorpt_process_details 'CrystalClear-SM Expert 3.1 b27 (Rigaku, 2012)'
_exptl_crystal_colour yellow
_exptl_crystal_density_diffrn 1.760
_exptl_crystal_description column
_exptl_crystal_F_000 820
_exptl_crystal_size_max 0.27
_exptl_crystal_size_mid 0.06
_exptl_crystal_size_min 0.06
_refine_diff_density_max 2.087
_refine_diff_density_min -2.051
_refine_diff_density_rms 0.160
_refine_ls_extinction_coef .
_refine_ls_extinction_method none
_refine_ls_goodness_of_fit_ref 1.010
_refine_ls_hydrogen_treatment constr
_refine_ls_matrix_type full
_refine_ls_number_parameters 411
_refine_ls_number_reflns 7218
_refine_ls_number_restraints 0
_refine_ls_restrained_S_all 1.010
_refine_ls_R_factor_all 0.0412
_refine_ls_R_factor_gt 0.0333
_refine_ls_shift/su_max 0.003
_refine_ls_shift/su_mean 0.000
_refine_ls_structure_factor_coef Fsqd
_refine_ls_weighting_details 'w=1/[\s^2^(Fo^2^)+(0.0511P)^2^] where P=(Fo^2^+2Fc^2^)/3'
_refine_ls_weighting_scheme calc
_refine_ls_wR_factor_gt 0.0797
_refine_ls_wR_factor_ref 0.0828
_reflns_Friedel_coverage 0.000
_reflns_Friedel_fraction_full .
_reflns_Friedel_fraction_max .
_reflns_number_gt 6334
_reflns_number_total 7218
_reflns_threshold_expression 'I > 2\s(I)'
_cod_data_source_file 2013ncs0317.cif
_cod_data_source_block 2013ncs0317
_cod_depositor_comments
;
The following automatic conversions were performed:

data name '__computing_structure_solution' was replaced with
'_computing_structure_solution'.

Automatic conversion script
Id: cif_correct_tags 8738 2021-04-28 16:35:53Z antanas 
;
_cod_original_cell_volume 1582.4(2)
_cod_database_code 4038975
_shelx_space_group_comment
;
The symmetry employed for this shelxl refinement is uniquely defined
by the following loop, which should always be used as a source of
symmetry information in preference to the above space-group names.
They are only intended as comments.
;
_shelx_estimated_absorpt_t_max 0.747
_shelx_estimated_absorpt_t_min 0.337
_olex2_refinement_description
;
1. Fixed Uiso
 At 1.2 times of:
  All C(H) groups
 At 1.5 times of:
  All C(H,H,H) groups
2.a Aromatic/amide H refined with riding coordinates:
 C1(H1), C2(H2), C3(H3), C10(H10), C11(H11), C12(H12), C15(H15), C16(H16),
 C17(H17), C23(H23), C24(H24), C26(H26), C27(H27)
2.b Idealised Me refined as rotating group:
 C20(H20A,H20B,H20C), C21(H21A,H21B,H21C), C29(H29A,H29B,H29C), C30(H30A,H30B,
 H30C), C31(H31A,H31B,H31C)
;
_shelx_shelxl_version_number 2014/7
_olex2_submission_special_instructions 'No special instructions were received'

loop_
_space_group_symop_operation_xyz
'x, y, z'
'-x, -y, -z'

loop_
_atom_site_label
_atom_site_type_symbol
_atom_site_fract_x
_atom_site_fract_y
_atom_site_fract_z
_atom_site_U_iso_or_equiv
_atom_site_adp_type
_atom_site_occupancy
_atom_site_site_symmetry_order
_atom_site_calc_flag
_atom_site_refinement_flags_posn
_atom_site_refinement_flags_adp
_atom_site_refinement_flags_occupancy
_atom_site_disorder_assembly
_atom_site_disorder_group
C1 C 0.8139(4) 0.5456(3) 0.0013(3) 0.0174(8) Uani 1 1 d . . . . .
H1 H 0.8847 0.5885 -0.0047 0.021 Uiso 1 1 calc R . . . .
C2 C 0.6950(4) 0.4762(3) -0.1043(4) 0.0195(8) Uani 1 1 d . . . . .
H2 H 0.6855 0.4731 -0.1802 0.023 Uiso 1 1 calc R . . . .
C3 C 0.5921(4) 0.4128(3) -0.0983(4) 0.0193(8) Uani 1 1 d . . . . .
H3 H 0.5102 0.3658 -0.1693 0.023 Uiso 1 1 calc R . . . .
C4 C 0.6100(4) 0.4185(3) 0.0148(4) 0.0163(8) Uani 1 1 d . . . . .
C5 C 0.7311(4) 0.4901(3) 0.1171(3) 0.0149(7) Uani 1 1 d . . . . .
C6 C 0.5124(4) 0.3530(3) 0.0330(3) 0.0162(8) Uani 1 1 d . . . . .
C7 C 0.5379(4) 0.3596(3) 0.1467(4) 0.0164(8) Uani 1 1 d . . . . .
C8 C 0.6605(4) 0.4320(3) 0.2532(3) 0.0148(7) Uani 1 1 d . . . . .
C9 C 0.7563(4) 0.4980(3) 0.2357(3) 0.0147(7) Uani 1 1 d . . . . .
C10 C 0.6950(4) 0.4424(3) 0.3714(3) 0.0170(8) Uani 1 1 d . . . . .
H10 H 0.6342 0.3994 0.3872 0.020 Uiso 1 1 calc R . . . .
C11 C 0.8190(4) 0.5165(4) 0.4637(4) 0.0206(8) Uani 1 1 d . . . . .
H11 H 0.8445 0.5242 0.5439 0.025 Uiso 1 1 calc R . . . .
C12 C 0.9070(4) 0.5800(3) 0.4402(4) 0.0179(8) Uani 1 1 d . . . . .
H12 H 0.9906 0.6323 0.5058 0.021 Uiso 1 1 calc R . . . .
C13 C 0.3399(4) 0.2333(3) 0.0041(3) 0.0168(8) Uani 1 1 d . . . . .
C14 C 0.2119(4) 0.1403(3) -0.0533(4) 0.0185(8) Uani 1 1 d . . . . .
C15 C 0.1030(4) 0.1589(4) -0.0286(4) 0.0226(9) Uani 1 1 d . . . . .
H15 H 0.1104 0.2329 0.0288 0.027 Uiso 1 1 calc R . . . .
C16 C -0.0162(4) 0.0690(4) -0.0878(4) 0.0253(9) Uani 1 1 d . . . . .
H16 H -0.0921 0.0824 -0.0743 0.030 Uiso 1 1 calc R . . . .
C17 C -0.0245(4) -0.0416(4) -0.1677(4) 0.0284(10) Uani 1 1 d . . . . .
H17 H -0.1048 -0.1041 -0.2058 0.034 Uiso 1 1 calc R . . . .
C18 C 0.0843(4) -0.0597(4) -0.1909(4) 0.0249(9) Uani 1 1 d . . . . .
C19 C 0.2025(4) 0.0308(3) -0.1357(4) 0.0199(8) Uani 1 1 d . . . . .
C20 C 0.3005(5) 0.0115(4) -0.2697(4) 0.0307(10) Uani 1 1 d . . . . .
H20A H 0.2109 -0.0380 -0.3349 0.046 Uiso 1 1 calc GR . . . .
H20B H 0.3690 -0.0189 -0.2899 0.046 Uiso 1 1 calc GR . . . .
H20C H 0.3139 0.0905 -0.2612 0.046 Uiso 1 1 calc GR . . . .
C21 C 0.1664(5) -0.2241(4) -0.2255(5) 0.0382(12) Uani 1 1 d . . . . .
H21A H 0.2494 -0.1990 -0.2316 0.057 Uiso 1 1 calc GR . . . .
H21B H 0.1279 -0.3086 -0.2726 0.057 Uiso 1 1 calc GR . . . .
H21C H 0.1867 -0.2015 -0.1399 0.057 Uiso 1 1 calc GR . . . .
C22 C 0.4030(4) 0.2502(3) 0.2149(4) 0.0157(7) Uani 1 1 d . . . . .
C23 C 0.4255(4) 0.1498(4) 0.2180(4) 0.0212(8) Uani 1 1 d . . . . .
H23 H 0.4525 0.1011 0.1617 0.025 Uiso 1 1 calc R . . . .
C24 C 0.4081(4) 0.1210(3) 0.3042(4) 0.0197(8) Uani 1 1 d . . . . .
H24 H 0.4226 0.0513 0.3056 0.024 Uiso 1 1 calc R . . . .
C25 C 0.3700(4) 0.1911(3) 0.3892(4) 0.0170(8) Uani 1 1 d . . . . .
C26 C 0.3452(4) 0.2901(3) 0.3811(4) 0.0207(8) Uani 1 1 d . . . . .
H26 H 0.3168 0.3386 0.4363 0.025 Uiso 1 1 calc R . . . .
C27 C 0.3606(4) 0.3200(3) 0.2949(4) 0.0210(8) Uani 1 1 d . . . . .
H27 H 0.3423 0.3878 0.2907 0.025 Uiso 1 1 calc R . . . .
C28 C 0.3586(4) 0.1594(3) 0.4877(4) 0.0185(8) Uani 1 1 d . . . . .
C29 C 0.2736(5) 0.0324(4) 0.4306(4) 0.0284(10) Uani 1 1 d . . . . .
H29A H 0.2741 0.0120 0.4954 0.043 Uiso 1 1 calc GR . . . .
H29B H 0.3115 -0.0179 0.3830 0.043 Uiso 1 1 calc GR . . . .
H29C H 0.1809 0.0223 0.3772 0.043 Uiso 1 1 calc GR . . . .
C30 C 0.2921(5) 0.2349(4) 0.5574(4) 0.0292(10) Uani 1 1 d . . . . .
H30A H 0.2853 0.2107 0.6179 0.044 Uiso 1 1 calc GR . . . .
H30B H 0.2019 0.2257 0.4999 0.044 Uiso 1 1 calc GR . . . .
H30C H 0.3468 0.3163 0.5987 0.044 Uiso 1 1 calc GR . . . .
C31 C 0.5011(4) 0.1775(4) 0.5781(4) 0.0283(10) Uani 1 1 d . . . . .
H31A H 0.5551 0.2586 0.6144 0.042 Uiso 1 1 calc GR . . . .
H31B H 0.5427 0.1269 0.5352 0.042 Uiso 1 1 calc GR . . . .
H31C H 0.4967 0.1587 0.6425 0.042 Uiso 1 1 calc GR . . . .
C32 C 1.1229(4) 0.7103(3) 0.2128(4) 0.0226(9) Uani 1 1 d . . . . .
C34 C 0.9696(4) 0.7936(4) 0.3232(4) 0.0212(9) Uani 1 1 d . . . . .
C33 C 1.1707(4) 0.7175(4) 0.4313(4) 0.0225(9) Uani 1 1 d . . . . .
Br1 Br 1.06881(4) 0.45251(3) 0.21752(4) 0.01926(9) Uani 1 1 d . . . . .
N1 N 0.8319(3) 0.5538(3) 0.1098(3) 0.0157(6) Uani 1 1 d . . . . .
N2 N 0.8778(3) 0.5700(3) 0.3283(3) 0.0162(6) Uani 1 1 d . . . . .
N3 N 0.3894(3) 0.2750(3) -0.0551(3) 0.0174(7) Uani 1 1 d . . . . .
N4 N 0.4243(3) 0.2826(3) 0.1275(3) 0.0160(7) Uani 1 1 d . . . . .
O1 O 1.1853(3) 0.7469(3) 0.1741(3) 0.0267(7) Uani 1 1 d . . . . .
O3 O 0.9480(3) 0.8788(3) 0.3532(3) 0.0301(7) Uani 1 1 d . . . . .
O2 O 1.2635(3) 0.7543(3) 0.5247(3) 0.0284(7) Uani 1 1 d . . . . .
O4 O 0.3116(3) 0.0126(3) -0.1568(3) 0.0233(6) Uani 1 1 d . . . . .
O5 O 0.0711(3) -0.1701(3) -0.2734(3) 0.0324(7) Uani 1 1 d . . . . .
Re1 Re 1.01561(2) 0.65140(2) 0.27796(2) 0.01602(6) Uani 1 1 d . . . . .

loop_
_atom_site_aniso_label
_atom_site_aniso_U_11
_atom_site_aniso_U_22
_atom_site_aniso_U_33
_atom_site_aniso_U_23
_atom_site_aniso_U_13
_atom_site_aniso_U_12
C1 0.021(2) 0.0199(19) 0.0109(19) 0.0063(16) 0.0076(16) 0.0042(16)
C2 0.024(2) 0.025(2) 0.015(2) 0.0122(17) 0.0108(17) 0.0070(17)
C3 0.021(2) 0.023(2) 0.014(2) 0.0093(17) 0.0074(16) 0.0061(16)
C4 0.0180(19) 0.0209(19) 0.0124(19) 0.0083(16) 0.0079(16) 0.0065(15)
C5 0.0169(18) 0.0151(17) 0.0138(19) 0.0070(15) 0.0075(16) 0.0044(14)
C6 0.0170(19) 0.0203(18) 0.0109(19) 0.0070(16) 0.0060(16) 0.0053(15)
C7 0.0151(18) 0.0203(18) 0.014(2) 0.0084(16) 0.0065(16) 0.0050(15)
C8 0.0147(18) 0.0181(18) 0.0114(19) 0.0057(15) 0.0064(15) 0.0050(15)
C9 0.0153(18) 0.0153(17) 0.0119(19) 0.0052(15) 0.0054(15) 0.0045(14)
C10 0.020(2) 0.0222(19) 0.0099(18) 0.0078(16) 0.0066(16) 0.0065(16)
C11 0.024(2) 0.028(2) 0.012(2) 0.0106(17) 0.0089(17) 0.0105(17)
C12 0.0177(19) 0.0198(19) 0.013(2) 0.0055(16) 0.0055(16) 0.0056(16)
C13 0.0149(18) 0.0212(19) 0.0097(18) 0.0040(15) 0.0042(15) 0.0042(15)
C14 0.0175(19) 0.024(2) 0.0108(19) 0.0095(16) 0.0023(16) 0.0026(16)
C15 0.024(2) 0.029(2) 0.017(2) 0.0121(18) 0.0090(18) 0.0087(18)
C16 0.020(2) 0.035(2) 0.026(2) 0.020(2) 0.0094(19) 0.0069(18)
C17 0.019(2) 0.032(2) 0.021(2) 0.013(2) -0.0016(18) -0.0058(18)
C18 0.029(2) 0.024(2) 0.018(2) 0.0123(18) 0.0053(19) 0.0033(18)
C19 0.018(2) 0.025(2) 0.016(2) 0.0120(17) 0.0053(17) 0.0046(16)
C20 0.036(3) 0.036(3) 0.030(3) 0.015(2) 0.022(2) 0.015(2)
C21 0.040(3) 0.025(2) 0.045(3) 0.017(2) 0.013(3) 0.009(2)
C22 0.0121(17) 0.0230(19) 0.0137(19) 0.0107(16) 0.0057(15) 0.0028(15)
C23 0.022(2) 0.023(2) 0.020(2) 0.0088(18) 0.0119(18) 0.0072(16)
C24 0.023(2) 0.0215(19) 0.020(2) 0.0124(17) 0.0112(17) 0.0089(16)
C25 0.0125(18) 0.0202(19) 0.0144(19) 0.0074(16) 0.0037(15) 0.0012(15)
C26 0.023(2) 0.021(2) 0.021(2) 0.0088(17) 0.0140(18) 0.0061(16)
C27 0.024(2) 0.0202(19) 0.021(2) 0.0105(17) 0.0116(18) 0.0063(16)
C28 0.0173(19) 0.024(2) 0.016(2) 0.0104(17) 0.0075(16) 0.0037(16)
C29 0.034(2) 0.030(2) 0.025(2) 0.017(2) 0.013(2) 0.0050(19)
C30 0.038(3) 0.039(3) 0.029(3) 0.023(2) 0.023(2) 0.019(2)
C31 0.027(2) 0.043(3) 0.022(2) 0.021(2) 0.011(2) 0.011(2)
C32 0.021(2) 0.021(2) 0.019(2) 0.0086(17) 0.0030(18) 0.0075(17)
C34 0.0116(18) 0.030(2) 0.017(2) 0.0101(18) 0.0048(16) -0.0024(16)
C33 0.024(2) 0.024(2) 0.023(2) 0.0117(18) 0.0137(19) 0.0057(17)
Br1 0.0229(2) 0.0237(2) 0.0156(2) 0.01043(16) 0.01108(17) 0.00823(16)
N1 0.0156(16) 0.0182(16) 0.0110(16) 0.0061(13) 0.0048(13) 0.0024(13)
N2 0.0150(16) 0.0200(16) 0.0126(16) 0.0074(14) 0.0055(13) 0.0040(13)
N3 0.0157(16) 0.0228(17) 0.0116(16) 0.0071(14) 0.0059(14) 0.0021(13)
N4 0.0167(16) 0.0209(16) 0.0110(16) 0.0081(14) 0.0070(13) 0.0023(13)
O1 0.0232(16) 0.0338(17) 0.0300(18) 0.0187(15) 0.0154(14) 0.0054(13)
O3 0.0281(17) 0.0273(17) 0.038(2) 0.0150(15) 0.0163(15) 0.0113(14)
O2 0.0201(15) 0.0340(17) 0.0194(16) 0.0101(14) 0.0012(13) 0.0005(13)
O4 0.0231(15) 0.0284(16) 0.0221(16) 0.0146(13) 0.0102(13) 0.0083(12)
O5 0.0384(19) 0.0250(16) 0.0197(17) 0.0048(13) 0.0062(15) 0.0014(14)
Re1 0.01448(9) 0.01919(9) 0.01287(9) 0.00698(7) 0.00565(6) 0.00239(6)

loop_
_atom_type_symbol
_atom_type_description
_atom_type_scat_dispersion_real
_atom_type_scat_dispersion_imag
_atom_type_scat_source
C C 0.0033 0.0016 'International Tables Vol C Tables 4.2.6.8 and 6.1.1.4'
H H 0.0000 0.0000 'International Tables Vol C Tables 4.2.6.8 and 6.1.1.4'
Br Br -0.2901 2.4595 'International Tables Vol C Tables 4.2.6.8 and 6.1.1.4'
N N 0.0061 0.0033 'International Tables Vol C Tables 4.2.6.8 and 6.1.1.4'
O O 0.0106 0.0060 'International Tables Vol C Tables 4.2.6.8 and 6.1.1.4'
Re Re -1.0185 7.2310 'International Tables Vol C Tables 4.2.6.8 and 6.1.1.4'

loop_
_geom_angle_atom_site_label_1
_geom_angle_atom_site_label_2
_geom_angle_atom_site_label_3
_geom_angle
_geom_angle_site_symmetry_1
_geom_angle_site_symmetry_3
C2 C1 H1 118.8 . .
N1 C1 H1 118.8 . .
N1 C1 C2 122.5(4) . .
C1 C2 H2 120.0 . .
C3 C2 C1 119.9(4) . .
C3 C2 H2 120.0 . .
C2 C3 H3 120.8 . .
C2 C3 C4 118.5(4) . .
C4 C3 H3 120.8 . .
C3 C4 C6 124.2(4) . .
C5 C4 C3 118.8(3) . .
C5 C4 C6 117.0(3) . .
C4 C5 C9 121.3(3) . .
N1 C5 C4 122.0(3) . .
N1 C5 C9 116.7(3) . .
C7 C6 C4 121.5(3) . .
N3 C6 C4 126.5(3) . .
N3 C6 C7 111.9(3) . .
C6 C7 C8 123.0(3) . .
C6 C7 N4 104.7(3) . .
N4 C7 C8 132.2(3) . .
C9 C8 C7 115.6(3) . .
C10 C8 C7 126.5(3) . .
C10 C8 C9 117.9(3) . .
C8 C9 C5 121.6(3) . .
N2 C9 C5 116.1(3) . .
N2 C9 C8 122.2(3) . .
C8 C10 H10 120.8 . .
C11 C10 C8 118.5(4) . .
C11 C10 H10 120.8 . .
C10 C11 H11 119.8 . .
C10 C11 C12 120.5(4) . .
C12 C11 H11 119.8 . .
C11 C12 H12 118.9 . .
N2 C12 C11 122.2(4) . .
N2 C12 H12 118.9 . .
N3 C13 C14 124.9(3) . .
N3 C13 N4 112.8(3) . .
N4 C13 C14 122.3(3) . .
C15 C14 C13 122.4(4) . .
C15 C14 C19 120.3(4) . .
C19 C14 C13 117.3(4) . .
C14 C15 H15 120.1 . .
C16 C15 C14 119.9(4) . .
C16 C15 H15 120.1 . .
C15 C16 H16 120.1 . .
C15 C16 C17 119.9(4) . .
C17 C16 H16 120.1 . .
C16 C17 H17 120.0 . .
C18 C17 C16 119.9(4) . .
C18 C17 H17 120.0 . .
C17 C18 C19 120.7(4) . .
C17 C18 O5 118.3(4) . .
C19 C18 O5 121.0(4) . .
C18 C19 C14 119.3(4) . .
O4 C19 C14 119.9(4) . .
O4 C19 C18 120.8(4) . .
H20A C20 H20B 109.5 . .
H20A C20 H20C 109.5 . .
H20B C20 H20C 109.5 . .
O4 C20 H20A 109.5 . .
O4 C20 H20B 109.5 . .
O4 C20 H20C 109.5 . .
H21A C21 H21B 109.5 . .
H21A C21 H21C 109.5 . .
H21B C21 H21C 109.5 . .
O5 C21 H21A 109.5 . .
O5 C21 H21B 109.5 . .
O5 C21 H21C 109.5 . .
C23 C22 C27 120.6(3) . .
C23 C22 N4 119.5(4) . .
C27 C22 N4 119.9(3) . .
C22 C23 H23 120.5 . .
C22 C23 C24 119.1(4) . .
C24 C23 H23 120.5 . .
C23 C24 H24 119.0 . .
C23 C24 C25 122.1(3) . .
C25 C24 H24 119.0 . .
C24 C25 C28 120.6(3) . .
C26 C25 C24 117.0(3) . .
C26 C25 C28 122.4(4) . .
C25 C26 H26 119.1 . .
C27 C26 C25 121.9(4) . .
C27 C26 H26 119.1 . .
C22 C27 H27 120.4 . .
C26 C27 C22 119.3(4) . .
C26 C27 H27 120.4 . .
C25 C28 C30 112.3(3) . .
C29 C28 C25 110.7(3) . .
C29 C28 C30 107.4(3) . .
C31 C28 C25 107.9(3) . .
C31 C28 C29 109.7(3) . .
C31 C28 C30 108.9(4) . .
C28 C29 H29A 109.5 . .
C28 C29 H29B 109.5 . .
C28 C29 H29C 109.5 . .
H29A C29 H29B 109.5 . .
H29A C29 H29C 109.5 . .
H29B C29 H29C 109.5 . .
C28 C30 H30A 109.5 . .
C28 C30 H30B 109.5 . .
C28 C30 H30C 109.5 . .
H30A C30 H30B 109.5 . .
H30A C30 H30C 109.5 . .
H30B C30 H30C 109.5 . .
C28 C31 H31A 109.5 . .
C28 C31 H31B 109.5 . .
C28 C31 H31C 109.5 . .
H31A C31 H31B 109.5 . .
H31A C31 H31C 109.5 . .
H31B C31 H31C 109.5 . .
O1 C32 Re1 178.7(3) . .
O3 C34 Re1 177.2(4) . .
O2 C33 Re1 177.7(4) . .
C1 N1 C5 118.4(3) . .
C1 N1 Re1 125.7(3) . .
C5 N1 Re1 115.8(2) . .
C9 N2 Re1 116.0(2) . .
C12 N2 C9 118.7(3) . .
C12 N2 Re1 125.2(3) . .
C13 N3 C6 104.3(3) . .
C7 N4 C22 127.4(3) . .
C13 N4 C7 106.2(3) . .
C13 N4 C22 126.1(3) . .
C19 O4 C20 112.5(3) . .
C18 O5 C21 115.4(4) . .
C32 Re1 Br1 93.74(12) . .
C32 Re1 N1 98.01(15) . .
C32 Re1 N2 172.96(15) . .
C34 Re1 C32 88.91(16) . .
C34 Re1 Br1 177.25(11) . .
C34 Re1 N1 95.09(14) . .
C34 Re1 N2 93.49(14) . .
C33 Re1 C32 89.01(17) . .
C33 Re1 C34 90.55(17) . .
C33 Re1 Br1 90.24(12) . .
C33 Re1 N1 171.06(13) . .
C33 Re1 N2 97.57(15) . .
N1 Re1 Br1 83.81(8) . .
N1 Re1 N2 75.20(12) . .
N2 Re1 Br1 83.79(8) . .

loop_
_geom_bond_atom_site_label_1
_geom_bond_atom_site_label_2
_geom_bond_distance
_geom_bond_site_symmetry_2
C1 H1 0.9500 .
C1 C2 1.396(5) .
C1 N1 1.328(5) .
C2 H2 0.9500 .
C2 C3 1.367(5) .
C3 H3 0.9500 .
C3 C4 1.399(5) .
C4 C5 1.396(5) .
C4 C6 1.436(5) .
C5 C9 1.443(5) .
C5 N1 1.360(5) .
C6 C7 1.385(5) .
C6 N3 1.373(5) .
C7 C8 1.428(5) .
C7 N4 1.388(5) .
C8 C9 1.418(5) .
C8 C10 1.410(5) .
C9 N2 1.358(5) .
C10 H10 0.9500 .
C10 C11 1.380(5) .
C11 H11 0.9500 .
C11 C12 1.390(5) .
C12 H12 0.9500 .
C12 N2 1.339(5) .
C13 C14 1.475(5) .
C13 N3 1.320(5) .
C13 N4 1.383(5) .
C14 C15 1.393(6) .
C14 C19 1.399(6) .
C15 H15 0.9500 .
C15 C16 1.386(6) .
C16 H16 0.9500 .
C16 C17 1.402(7) .
C17 H17 0.9500 .
C17 C18 1.381(7) .
C18 C19 1.390(6) .
C18 O5 1.394(5) .
C19 O4 1.372(5) .
C20 H20A 0.9800 .
C20 H20B 0.9800 .
C20 H20C 0.9800 .
C20 O4 1.438(5) .
C21 H21A 0.9800 .
C21 H21B 0.9800 .
C21 H21C 0.9800 .
C21 O5 1.442(5) .
C22 C23 1.379(5) .
C22 C27 1.384(6) .
C22 N4 1.443(4) .
C23 H23 0.9500 .
C23 C24 1.384(5) .
C24 H24 0.9500 .
C24 C25 1.395(6) .
C25 C26 1.391(5) .
C25 C28 1.538(5) .
C26 H26 0.9500 .
C26 C27 1.383(5) .
C27 H27 0.9500 .
C28 C29 1.536(5) .
C28 C30 1.538(6) .
C28 C31 1.533(5) .
C29 H29A 0.9800 .
C29 H29B 0.9800 .
C29 H29C 0.9800 .
C30 H30A 0.9800 .
C30 H30B 0.9800 .
C30 H30C 0.9800 .
C31 H31A 0.9800 .
C31 H31B 0.9800 .
C31 H31C 0.9800 .
C32 O1 1.146(5) .
C32 Re1 1.931(4) .
C34 O3 1.125(5) .
C34 Re1 1.926(4) .
C33 O2 1.157(5) .
C33 Re1 1.908(4) .
Br1 Re1 2.6332(5) .
N1 Re1 2.171(3) .
N2 Re1 2.177(3) .

loop_
_geom_torsion_atom_site_label_1
_geom_torsion_atom_site_label_2
_geom_torsion_atom_site_label_3
_geom_torsion_atom_site_label_4
_geom_torsion
_geom_torsion_site_symmetry_1
_geom_torsion_site_symmetry_2
_geom_torsion_site_symmetry_3
_geom_torsion_site_symmetry_4
C1 C2 C3 C4 -0.7(6) . . . .
C2 C1 N1 C5 1.4(6) . . . .
C2 C1 N1 Re1 176.6(3) . . . .
C2 C3 C4 C5 1.1(6) . . . .
C2 C3 C4 C6 -177.5(4) . . . .
C3 C4 C5 C9 -178.9(3) . . . .
C3 C4 C5 N1 -0.3(6) . . . .
C3 C4 C6 C7 177.9(4) . . . .
C3 C4 C6 N3 0.8(6) . . . .
C4 C5 C9 C8 1.1(5) . . . .
C4 C5 C9 N2 179.7(3) . . . .
C4 C5 N1 C1 -0.9(5) . . . .
C4 C5 N1 Re1 -176.6(3) . . . .
C4 C6 C7 C8 0.8(6) . . . .
C4 C6 C7 N4 -178.0(3) . . . .
C4 C6 N3 C13 176.9(4) . . . .
C5 C4 C6 C7 -0.7(5) . . . .
C5 C4 C6 N3 -177.8(4) . . . .
C5 C9 N2 C12 -179.5(3) . . . .
C5 C9 N2 Re1 -3.6(4) . . . .
C6 C4 C5 C9 -0.2(5) . . . .
C6 C4 C5 N1 178.3(3) . . . .
C6 C7 C8 C9 0.1(5) . . . .
C6 C7 C8 C10 -179.0(4) . . . .
C6 C7 N4 C13 1.2(4) . . . .
C6 C7 N4 C22 175.2(3) . . . .
C7 C6 N3 C13 -0.4(4) . . . .
C7 C8 C9 C5 -1.0(5) . . . .
C7 C8 C9 N2 -179.5(3) . . . .
C7 C8 C10 C11 179.6(4) . . . .
C8 C7 N4 C13 -177.4(4) . . . .
C8 C7 N4 C22 -3.4(7) . . . .
C8 C9 N2 C12 -0.9(5) . . . .
C8 C9 N2 Re1 174.9(3) . . . .
C8 C10 C11 C12 0.6(6) . . . .
C9 C5 N1 C1 177.7(3) . . . .
C9 C5 N1 Re1 2.0(4) . . . .
C9 C8 C10 C11 0.5(5) . . . .
C10 C8 C9 C5 178.1(3) . . . .
C10 C8 C9 N2 -0.4(5) . . . .
C10 C11 C12 N2 -2.0(6) . . . .
C11 C12 N2 C9 2.1(5) . . . .
C11 C12 N2 Re1 -173.4(3) . . . .
C13 C14 C15 C16 178.2(4) . . . .
C13 C14 C19 C18 179.3(3) . . . .
C13 C14 C19 O4 2.3(5) . . . .
C14 C13 N3 C6 -175.9(4) . . . .
C14 C13 N4 C7 175.7(3) . . . .
C14 C13 N4 C22 1.6(6) . . . .
C14 C15 C16 C17 3.2(6) . . . .
C14 C19 O4 C20 -102.1(4) . . . .
C15 C14 C19 C18 -1.1(6) . . . .
C15 C14 C19 O4 -178.1(3) . . . .
C15 C16 C17 C18 -2.6(6) . . . .
C16 C17 C18 C19 0.1(6) . . . .
C16 C17 C18 O5 -178.3(4) . . . .
C17 C18 C19 C14 1.8(6) . . . .
C17 C18 C19 O4 178.7(4) . . . .
C17 C18 O5 C21 -121.5(4) . . . .
C18 C19 O4 C20 81.0(4) . . . .
C19 C14 C15 C16 -1.3(6) . . . .
C19 C18 O5 C21 60.1(5) . . . .
C22 C23 C24 C25 -0.7(6) . . . .
C23 C22 C27 C26 2.2(6) . . . .
C23 C22 N4 C7 -97.0(5) . . . .
C23 C22 N4 C13 75.8(5) . . . .
C23 C24 C25 C26 2.2(6) . . . .
C23 C24 C25 C28 -176.9(4) . . . .
C24 C25 C26 C27 -1.6(6) . . . .
C24 C25 C28 C29 -50.0(5) . . . .
C24 C25 C28 C30 -170.0(4) . . . .
C24 C25 C28 C31 70.0(5) . . . .
C25 C26 C27 C22 -0.5(6) . . . .
C26 C25 C28 C29 130.9(4) . . . .
C26 C25 C28 C30 10.9(5) . . . .
C26 C25 C28 C31 -109.1(4) . . . .
C27 C22 C23 C24 -1.5(6) . . . .
C27 C22 N4 C7 82.9(5) . . . .
C27 C22 N4 C13 -104.3(5) . . . .
C28 C25 C26 C27 177.5(4) . . . .
N1 C1 C2 C3 -0.6(6) . . . .
N1 C5 C9 C8 -177.5(3) . . . .
N1 C5 C9 N2 1.1(5) . . . .
N3 C6 C7 C8 178.3(3) . . . .
N3 C6 C7 N4 -0.5(4) . . . .
N3 C13 C14 C15 -115.8(5) . . . .
N3 C13 C14 C19 63.8(5) . . . .
N3 C13 N4 C7 -1.6(4) . . . .
N3 C13 N4 C22 -175.7(3) . . . .
N4 C7 C8 C9 178.5(4) . . . .
N4 C7 C8 C10 -0.6(7) . . . .
N4 C13 C14 C15 67.3(5) . . . .
N4 C13 C14 C19 -113.1(4) . . . .
N4 C13 N3 C6 1.2(4) . . . .
N4 C22 C23 C24 178.4(4) . . . .
N4 C22 C27 C26 -177.7(4) . . . .
O5 C18 C19 C14 -179.9(3) . . . .
O5 C18 C19 O4 -2.9(6) . . . .
